data_4105610
loop_
_publ_author_name
'Xiaochen Cai'
'Subhojit Majumdar'
'George C. Fortman'
'Catherine S. J. Cazin'
'Alexandra M. Z. Slawin'
'Charles Lhermitte'
'Rajeev Prabhakar'
'Meaghan E. Germain'
'Taryn Palluccio'
'Steven P. Nolan'
'Elena V. Rybak-Akimova'
'Manuel Temprado'
'Burjor Captain'
'Carl D. Hoff'

_publ_section_title
;
 Oxygen Binding to [Pd(L)(L')] (L= NHC, L' = NHC or PR3, NHC =
 N-Heterocyclic Carbene). Synthesis and Structure of a Paramagnetic
 trans-[Pd(NHC)2(\h1-O2)2] Complex
;
_journal_name_full 'Journal of the American Chemical Society'
_journal_page_first 1290
_journal_page_last 1293
_journal_paper_doi 10.1021/ja1103348
_journal_volume 133
_journal_year 2011
_chemical_formula_moiety 'C54 H72 N4 O4 Pd,(C6 H14)0.5'
_chemical_formula_sum 'C57 H79 N4 O4 Pd'
_chemical_formula_weight 990.64
_chemical_name_systematic
; 
 ? 
;
_space_group_IT_number 14
_symmetry_cell_setting monoclinic
_symmetry_space_group_name_Hall '-P 2ybc'
_symmetry_space_group_name_H-M 'P 1 21/c 1'
_atom_sites_solution_hydrogens geom
_atom_sites_solution_primary direct
_atom_sites_solution_secondary difmap
_audit_creation_method SHELXL-97
_cell_angle_alpha 90.00
_cell_angle_beta 103.647(7)
_cell_angle_gamma 90.00
_cell_formula_units_Z 4
_cell_length_a 13.766(4)
_cell_length_b 15.624(4)
_cell_length_c 25.915(8)
_cell_measurement_reflns_used 13739
_cell_measurement_temperature 93(2)
_cell_measurement_theta_max 28.6
_cell_measurement_theta_min 2.0
_cell_volume 5416(3)
_computing_cell_refinement 'CrystalClear (Rigaku Corp., 2004)'
_computing_data_collection 'CrystalClear (Rigaku Corp., 2004)'
_computing_data_reduction 'CrystalClear (Rigaku Corp., 2004)'
_computing_molecular_graphics 'Bruker SHELXTL'
_computing_publication_material 'Bruker SHELXTL'
_computing_structure_refinement 'SHELXL-97 (Sheldrick, 1997)'
_computing_structure_solution 'SHELXS-97 (Sheldrick, 1990)'
_diffrn_ambient_temperature 93(2)
_diffrn_measured_fraction_theta_full 0.977
_diffrn_measured_fraction_theta_max 0.973
_diffrn_measurement_device_type CCD
_diffrn_measurement_method '\w and \f scans'
_diffrn_radiation_monochromator confocal
_diffrn_radiation_source 'rotating anode'
_diffrn_radiation_type MoK\a
_diffrn_radiation_wavelength 0.71073
_diffrn_reflns_av_R_equivalents 0.1201
_diffrn_reflns_av_sigmaI/netI 0.1264
_diffrn_reflns_limit_h_max 14
_diffrn_reflns_limit_h_min -16
_diffrn_reflns_limit_k_max 18
_diffrn_reflns_limit_k_min -17
_diffrn_reflns_limit_l_max 31
_diffrn_reflns_limit_l_min -24
_diffrn_reflns_number 31509
_diffrn_reflns_theta_full 25.00
_diffrn_reflns_theta_max 25.35
_diffrn_reflns_theta_min 2.00
_exptl_absorpt_coefficient_mu 0.389
_exptl_absorpt_correction_T_max 1.000
_exptl_absorpt_correction_T_min 0.9488
_exptl_absorpt_correction_type multi-scan
_exptl_absorpt_process_details 'Jacobson, R. (1998) Private communication'
_exptl_crystal_colour Orange
_exptl_crystal_density_diffrn 1.215
_exptl_crystal_description Platelet
_exptl_crystal_F_000 2108
_exptl_crystal_size_max 0.10
_exptl_crystal_size_mid 0.10
_exptl_crystal_size_min 0.01
_refine_diff_density_max 3.271
_refine_diff_density_min -1.178
_refine_diff_density_rms 0.154
_refine_ls_extinction_method none
_refine_ls_goodness_of_fit_ref 1.138
_refine_ls_hydrogen_treatment constr
_refine_ls_matrix_type full
_refine_ls_number_parameters 595
_refine_ls_number_reflns 9637
_refine_ls_number_restraints 0
_refine_ls_restrained_S_all 1.138
_refine_ls_R_factor_all 0.1630
_refine_ls_R_factor_gt 0.1261
_refine_ls_shift/su_max 0.013
_refine_ls_shift/su_mean 0.000
_refine_ls_structure_factor_coef Fsqd
_refine_ls_weighting_details 'calc w=1/[\s^2^(Fo^2^)+(0.0508P)^2^+100.3336P] where P=(Fo^2^+2Fc^2^)/3'
_refine_ls_weighting_scheme calc
_refine_ls_wR_factor_gt 0.2906
_refine_ls_wR_factor_ref 0.3092
_reflns_number_gt 6664
_reflns_number_total 9637
_reflns_threshold_expression >2sigma(I)
_cod_data_source_file ja1103348_si_002.cif
_cod_data_source_block sngf27
_cod_database_code 4105610

loop_
_symmetry_equiv_pos_as_xyz
'x, y, z'
'-x, y+1/2, -z+1/2'
'-x, -y, -z'
'x, -y-1/2, z-1/2'

loop_
_atom_site_label
_atom_site_type_symbol
_atom_site_fract_x
_atom_site_fract_y
_atom_site_fract_z
_atom_site_U_iso_or_equiv
_atom_site_adp_type
_atom_site_occupancy
_atom_site_symmetry_multiplicity
_atom_site_calc_flag
_atom_site_refinement_flags
Pd1 Pd 0.77206(5) 0.25500(5) 0.30027(3) 0.0230(2) Uani 1 1 d .
O1 O 0.6523(5) 0.3297(5) 0.2980(3) 0.0375(19) Uani 1 1 d .
O2 O 0.6569(6) 0.4111(5) 0.2860(3) 0.042(2) Uani 1 1 d .
O3 O 0.8900(5) 0.1784(5) 0.3014(3) 0.0366(19) Uani 1 1 d .
O4 O 0.8724(6) 0.1064(6) 0.2726(4) 0.044(2) Uani 1 1 d .
C1 C 0.6810(8) 0.1493(7) 0.2959(5) 0.031(2) Uani 1 1 d .
N2 N 0.6814(6) 0.0921(6) 0.3366(3) 0.0235(18) Uani 1 1 d .
C3 C 0.6155(8) 0.0240(7) 0.3199(4) 0.030(2) Uani 1 1 d .
H3A H 0.6033 -0.0227 0.3410 0.037 Uiso 1 1 calc R
C4 C 0.5725(7) 0.0374(7) 0.2682(4) 0.025(2) Uani 1 1 d .
H4A H 0.5241 0.0020 0.2458 0.030 Uiso 1 1 calc R
N5 N 0.6130(6) 0.1135(5) 0.2540(3) 0.0258(19) Uani 1 1 d .
C6 C 0.7367(8) 0.0993(7) 0.3909(4) 0.028(2) Uani 1 1 d .
C7 C 0.8133(7) 0.0397(7) 0.4099(4) 0.028(2) Uani 1 1 d .
C8 C 0.8566(8) 0.0423(8) 0.4640(5) 0.033(3) Uani 1 1 d .
H8A H 0.9066 0.0014 0.4786 0.040 Uiso 1 1 calc R
C9 C 0.8302(8) 0.1017(8) 0.4971(4) 0.033(3) Uani 1 1 d .
H9A H 0.8634 0.1026 0.5336 0.040 Uiso 1 1 calc R
C10 C 0.7548(9) 0.1606(8) 0.4774(4) 0.037(3) Uani 1 1 d .
H10A H 0.7378 0.2018 0.5008 0.045 Uiso 1 1 calc R
C11 C 0.7037(8) 0.1603(7) 0.4239(4) 0.029(2) Uani 1 1 d .
C12 C 0.8487(8) -0.0257(7) 0.3752(5) 0.032(3) Uani 1 1 d .
H12A H 0.8096 -0.0179 0.3377 0.039 Uiso 1 1 calc R
C13 C 0.9605(8) -0.0144(8) 0.3769(5) 0.037(3) Uani 1 1 d .
H13A H 0.9721 0.0435 0.3650 0.055 Uiso 1 1 calc R
H13B H 0.9808 -0.0566 0.3535 0.055 Uiso 1 1 calc R
H13C H 0.9998 -0.0228 0.4133 0.055 Uiso 1 1 calc R
C14 C 0.8296(9) -0.1172(8) 0.3934(5) 0.040(3) Uani 1 1 d .
H14A H 0.7584 -0.1241 0.3923 0.060 Uiso 1 1 calc R
H14B H 0.8689 -0.1263 0.4298 0.060 Uiso 1 1 calc R
H14C H 0.8494 -0.1591 0.3697 0.060 Uiso 1 1 calc R
C15 C 0.6160(8) 0.2197(8) 0.4034(5) 0.035(3) Uani 1 1 d .
H15A H 0.6202 0.2398 0.3674 0.042 Uiso 1 1 calc R
C16 C 0.6160(9) 0.2993(8) 0.4382(5) 0.043(3) Uani 1 1 d .
H16A H 0.6794 0.3300 0.4421 0.065 Uiso 1 1 calc R
H16B H 0.6081 0.2818 0.4733 0.065 Uiso 1 1 calc R
H16C H 0.5606 0.3370 0.4214 0.065 Uiso 1 1 calc R
C17 C 0.5179(9) 0.1729(8) 0.3972(6) 0.048(3) Uani 1 1 d .
H17A H 0.5176 0.1221 0.3750 0.072 Uiso 1 1 calc R
H17B H 0.4628 0.2109 0.3804 0.072 Uiso 1 1 calc R
H17C H 0.5096 0.1554 0.4323 0.072 Uiso 1 1 calc R
C18 C 0.5742(8) 0.1514(7) 0.2028(4) 0.028(2) Uani 1 1 d .
C19 C 0.4944(8) 0.2098(7) 0.1974(5) 0.035(3) Uani 1 1 d .
C20 C 0.4559(9) 0.2424(8) 0.1469(5) 0.040(3) Uani 1 1 d .
H20A H 0.4021 0.2819 0.1417 0.048 Uiso 1 1 calc R
C21 C 0.4936(9) 0.2191(8) 0.1038(5) 0.038(3) Uani 1 1 d .
H21A H 0.4656 0.2429 0.0698 0.045 Uiso 1 1 calc R
C22 C 0.5715(9) 0.1615(8) 0.1101(5) 0.039(3) Uani 1 1 d .
H22A H 0.5978 0.1465 0.0806 0.047 Uiso 1 1 calc R
C23 C 0.6120(8) 0.1250(8) 0.1598(5) 0.034(3) Uani 1 1 d .
C24 C 0.4480(8) 0.2283(7) 0.2433(5) 0.037(3) Uani 1 1 d .
H24A H 0.4996 0.2167 0.2768 0.044 Uiso 1 1 calc R
C25 C 0.4160(8) 0.3235(8) 0.2444(6) 0.045(3) Uani 1 1 d .
H25A H 0.4739 0.3606 0.2454 0.068 Uiso 1 1 calc R
H25B H 0.3902 0.3339 0.2761 0.068 Uiso 1 1 calc R
H25C H 0.3637 0.3363 0.2125 0.068 Uiso 1 1 calc R
C26 C 0.3582(8) 0.1682(7) 0.2426(5) 0.035(3) Uani 1 1 d .
H26A H 0.3798 0.1085 0.2422 0.053 Uiso 1 1 calc R
H26B H 0.3052 0.1796 0.2107 0.053 Uiso 1 1 calc R
H26C H 0.3326 0.1784 0.2743 0.053 Uiso 1 1 calc R
C27 C 0.6905(8) 0.0530(8) 0.1648(5) 0.038(3) Uani 1 1 d .
H27A H 0.7137 0.0375 0.2032 0.046 Uiso 1 1 calc R
C28 C 0.7813(9) 0.0801(11) 0.1447(6) 0.058(4) Uani 1 1 d .
H28A H 0.8288 0.0325 0.1488 0.088 Uiso 1 1 calc R
H28B H 0.8134 0.1293 0.1654 0.088 Uiso 1 1 calc R
H28C H 0.7600 0.0961 0.1072 0.088 Uiso 1 1 calc R
C29 C 0.6414(10) -0.0251(9) 0.1349(6) 0.051(3) Uani 1 1 d .
H29A H 0.6906 -0.0713 0.1382 0.077 Uiso 1 1 calc R
H29B H 0.6159 -0.0106 0.0974 0.077 Uiso 1 1 calc R
H29C H 0.5859 -0.0439 0.1499 0.077 Uiso 1 1 calc R
C31 C 0.8665(7) 0.3592(7) 0.3065(4) 0.027(2) Uani 1 1 d .
N32 N 0.9028(6) 0.3943(6) 0.2672(3) 0.0258(19) Uani 1 1 d .
C33 C 0.9542(8) 0.4700(7) 0.2824(5) 0.033(3) Uani 1 1 d .
H33A H 0.9856 0.5051 0.2612 0.039 Uiso 1 1 calc R
C34 C 0.9506(7) 0.4834(7) 0.3326(4) 0.028(2) Uani 1 1 d .
H34A H 0.9792 0.5304 0.3542 0.033 Uiso 1 1 calc R
N35 N 0.8972(6) 0.4158(5) 0.3476(4) 0.0260(19) Uani 1 1 d .
C36 C 0.8992(8) 0.3516(7) 0.2173(4) 0.030(2) Uani 1 1 d .
C37 C 0.8190(8) 0.3715(7) 0.1736(4) 0.031(2) Uani 1 1 d .
C38 C 0.8180(9) 0.3296(7) 0.1258(5) 0.035(3) Uani 1 1 d .
H38A H 0.7647 0.3395 0.0956 0.041 Uiso 1 1 calc R
C39 C 0.8965(10) 0.2720(8) 0.1219(5) 0.044(3) Uani 1 1 d .
H39A H 0.8953 0.2447 0.0890 0.052 Uiso 1 1 calc R
C40 C 0.9729(9) 0.2556(8) 0.1646(5) 0.039(3) Uani 1 1 d .
H40A H 1.0242 0.2168 0.1612 0.047 Uiso 1 1 calc R
C41 C 0.9772(9) 0.2955(7) 0.2144(5) 0.034(3) Uani 1 1 d .
C42 C 0.7417(8) 0.4387(8) 0.1765(4) 0.037(3) Uani 1 1 d .
H42A H 0.7516 0.4570 0.2143 0.045 Uiso 1 1 calc R
C43 C 0.7569(10) 0.5171(9) 0.1434(5) 0.047(3) Uani 1 1 d .
H43A H 0.8249 0.5391 0.1564 0.071 Uiso 1 1 calc R
H43B H 0.7086 0.5617 0.1467 0.071 Uiso 1 1 calc R
H43C H 0.7467 0.5005 0.1060 0.071 Uiso 1 1 calc R
C44 C 0.6343(9) 0.4020(10) 0.1576(5) 0.049(3) Uani 1 1 d .
H44A H 0.6268 0.3523 0.1794 0.074 Uiso 1 1 calc R
H44B H 0.6228 0.3846 0.1203 0.074 Uiso 1 1 calc R
H44C H 0.5856 0.4460 0.1612 0.074 Uiso 1 1 calc R
C45 C 1.0648(8) 0.2821(8) 0.2614(5) 0.036(3) Uani 1 1 d .
H45A H 1.0426 0.2985 0.2941 0.043 Uiso 1 1 calc R
C46 C 1.1515(9) 0.3433(8) 0.2566(5) 0.042(3) Uani 1 1 d .
H46A H 1.1267 0.4024 0.2526 0.064 Uiso 1 1 calc R
H46B H 1.1766 0.3273 0.2256 0.064 Uiso 1 1 calc R
H46C H 1.2056 0.3389 0.2888 0.064 Uiso 1 1 calc R
C47 C 1.1023(9) 0.1897(8) 0.2684(6) 0.052(4) Uani 1 1 d .
H47A H 1.0475 0.1520 0.2721 0.078 Uiso 1 1 calc R
H47B H 1.1569 0.1856 0.3004 0.078 Uiso 1 1 calc R
H47C H 1.1265 0.1724 0.2374 0.078 Uiso 1 1 calc R
C48 C 0.8900(7) 0.4063(7) 0.4020(4) 0.027(2) Uani 1 1 d .
C49 C 0.9511(8) 0.3439(7) 0.4342(5) 0.029(2) Uani 1 1 d .
C50 C 0.9475(8) 0.3424(7) 0.4876(4) 0.030(2) Uani 1 1 d .
H50A H 0.9868 0.3012 0.5103 0.035 Uiso 1 1 calc R
C51 C 0.8901(8) 0.3975(8) 0.5086(4) 0.034(3) Uani 1 1 d .
H51A H 0.8898 0.3938 0.5452 0.040 Uiso 1 1 calc R
C52 C 0.8311(9) 0.4600(8) 0.4763(5) 0.035(3) Uani 1 1 d .
H52A H 0.7926 0.4992 0.4912 0.042 Uiso 1 1 calc R
C53 C 0.8297(8) 0.4639(7) 0.4223(4) 0.028(2) Uani 1 1 d .
C54 C 1.0216(8) 0.2870(7) 0.4124(4) 0.033(3) Uani 1 1 d .
H54A H 0.9886 0.2729 0.3747 0.039 Uiso 1 1 calc R
C55 C 1.1197(9) 0.3348(9) 0.4128(6) 0.046(3) Uani 1 1 d .
H55A H 1.1046 0.3888 0.3934 0.070 Uiso 1 1 calc R
H55B H 1.1619 0.2992 0.3958 0.070 Uiso 1 1 calc R
H55C H 1.1551 0.3466 0.4496 0.070 Uiso 1 1 calc R
C56 C 1.0462(10) 0.2023(8) 0.4430(5) 0.043(3) Uani 1 1 d .
H56A H 0.9841 0.1713 0.4426 0.065 Uiso 1 1 calc R
H56B H 1.0810 0.2145 0.4799 0.065 Uiso 1 1 calc R
H56C H 1.0891 0.1672 0.4263 0.065 Uiso 1 1 calc R
C57 C 0.7660(8) 0.5324(7) 0.3885(5) 0.033(3) Uani 1 1 d .
H57A H 0.7706 0.5242 0.3508 0.039 Uiso 1 1 calc R
C58 C 0.8041(9) 0.6226(8) 0.4061(5) 0.039(3) Uani 1 1 d .
H58A H 0.8744 0.6275 0.4048 0.059 Uiso 1 1 calc R
H58B H 0.7977 0.6327 0.4425 0.059 Uiso 1 1 calc R
H58C H 0.7644 0.6650 0.3823 0.059 Uiso 1 1 calc R
C59 C 0.6548(8) 0.5247(8) 0.3904(5) 0.037(3) Uani 1 1 d .
H59A H 0.6304 0.4672 0.3791 0.056 Uiso 1 1 calc R
H59B H 0.6152 0.5672 0.3665 0.056 Uiso 1 1 calc R
H59C H 0.6483 0.5349 0.4268 0.056 Uiso 1 1 calc R
C62 C 0.4223(14) 0.4149(17) 0.0249(10) 0.140(12) Uani 1 1 d .
H62A H 0.4779 0.3733 0.0337 0.168 Uiso 1 1 calc R
H62B H 0.4128 0.4400 0.0584 0.168 Uiso 1 1 calc R
C61 C 0.4500(15) 0.4900(18) -0.0124(10) 0.133(11) Uani 1 1 d .
H61A H 0.4441 0.4693 -0.0491 0.159 Uiso 1 1 calc R
H61B H 0.4060 0.5403 -0.0132 0.159 Uiso 1 1 calc R
C63 C 0.3277(14) 0.3696(12) -0.0035(7) 0.081(5) Uani 1 1 d .
H63A H 0.3117 0.3244 0.0193 0.122 Uiso 1 1 calc R
H63B H 0.3375 0.3443 -0.0365 0.122 Uiso 1 1 calc R
H63C H 0.2725 0.4108 -0.0118 0.122 Uiso 1 1 calc R

loop_
_atom_site_aniso_label
_atom_site_aniso_U_11
_atom_site_aniso_U_22
_atom_site_aniso_U_33
_atom_site_aniso_U_23
_atom_site_aniso_U_13
_atom_site_aniso_U_12
Pd1 0.0197(4) 0.0220(4) 0.0275(4) -0.0002(3) 0.0057(3) -0.0017(3)
O1 0.018(4) 0.038(5) 0.058(5) 0.007(4) 0.012(4) -0.003(3)
O2 0.044(5) 0.036(5) 0.046(5) 0.004(4) 0.012(4) 0.000(4)
O3 0.020(4) 0.038(5) 0.052(5) -0.001(4) 0.010(3) -0.001(3)
O4 0.030(4) 0.042(5) 0.060(6) -0.021(4) 0.012(4) 0.004(4)
C1 0.022(6) 0.031(6) 0.038(7) -0.003(5) 0.005(5) 0.001(5)
N2 0.017(4) 0.031(5) 0.024(5) 0.003(4) 0.006(3) -0.001(4)
C3 0.027(6) 0.027(6) 0.041(7) 0.005(5) 0.013(5) -0.005(4)
C4 0.019(5) 0.022(5) 0.036(6) 0.000(4) 0.008(4) -0.004(4)
N5 0.023(5) 0.023(5) 0.032(5) -0.001(4) 0.008(4) 0.000(4)
C6 0.022(5) 0.029(6) 0.035(6) -0.002(5) 0.010(4) 0.000(4)
C7 0.018(5) 0.030(6) 0.036(6) 0.006(5) 0.009(4) 0.004(4)
C8 0.020(6) 0.040(7) 0.040(7) 0.008(5) 0.008(5) 0.011(5)
C9 0.032(6) 0.043(7) 0.021(6) -0.003(5) 0.000(4) 0.004(5)
C10 0.040(7) 0.047(8) 0.027(6) 0.003(5) 0.012(5) 0.006(6)
C11 0.026(6) 0.031(6) 0.033(6) 0.001(5) 0.011(5) -0.002(5)
C12 0.026(6) 0.027(6) 0.045(7) 0.010(5) 0.011(5) 0.012(5)
C13 0.025(6) 0.044(7) 0.043(7) -0.001(6) 0.012(5) 0.009(5)
C14 0.038(7) 0.040(7) 0.045(7) -0.003(6) 0.017(6) -0.005(5)
C15 0.030(6) 0.039(7) 0.036(6) -0.001(5) 0.007(5) 0.006(5)
C16 0.041(7) 0.034(7) 0.051(8) -0.002(6) 0.005(6) 0.010(6)
C17 0.033(7) 0.037(7) 0.077(10) -0.006(7) 0.019(6) 0.006(6)
C18 0.026(6) 0.021(5) 0.034(6) 0.004(4) 0.003(5) -0.007(4)
C19 0.023(6) 0.032(6) 0.048(7) -0.003(5) 0.005(5) -0.008(5)
C20 0.037(6) 0.029(6) 0.047(7) 0.009(6) -0.004(5) -0.003(5)
C21 0.043(7) 0.038(7) 0.028(6) 0.010(5) 0.001(5) -0.004(5)
C22 0.035(7) 0.044(8) 0.040(7) 0.002(6) 0.014(5) -0.006(6)
C23 0.025(6) 0.040(7) 0.041(7) 0.009(5) 0.012(5) -0.006(5)
C24 0.028(6) 0.029(7) 0.050(7) -0.001(5) 0.005(5) -0.002(5)
C25 0.016(6) 0.035(7) 0.083(10) -0.010(7) 0.011(6) 0.002(5)
C26 0.016(5) 0.037(7) 0.056(8) 0.002(6) 0.014(5) 0.005(5)
C27 0.027(6) 0.037(7) 0.051(8) 0.007(6) 0.013(5) 0.001(5)
C28 0.030(7) 0.091(12) 0.063(9) 0.009(8) 0.028(7) -0.001(7)
C29 0.056(9) 0.043(8) 0.055(9) -0.002(7) 0.016(7) 0.011(7)
C31 0.016(5) 0.036(6) 0.028(6) 0.004(5) 0.002(4) 0.001(4)
N32 0.021(5) 0.024(5) 0.028(5) 0.002(4) -0.001(4) -0.008(4)
C33 0.027(6) 0.028(6) 0.041(7) -0.004(5) 0.005(5) -0.010(5)
C34 0.021(5) 0.023(6) 0.039(7) -0.001(5) 0.008(4) -0.007(4)
N35 0.018(4) 0.022(5) 0.038(5) -0.004(4) 0.006(4) -0.002(3)
C36 0.024(6) 0.032(6) 0.037(6) -0.003(5) 0.012(5) -0.009(5)
C37 0.031(6) 0.033(6) 0.029(6) 0.002(5) 0.006(5) -0.009(5)
C38 0.039(7) 0.034(7) 0.033(6) -0.006(5) 0.013(5) -0.010(5)
C39 0.061(9) 0.036(7) 0.039(7) -0.007(5) 0.021(6) -0.012(6)
C40 0.050(7) 0.031(6) 0.046(7) -0.017(6) 0.027(6) -0.015(6)
C41 0.038(7) 0.030(6) 0.041(7) 0.002(5) 0.023(5) -0.005(5)
C42 0.032(6) 0.057(8) 0.021(6) -0.003(5) 0.003(5) -0.010(6)
C43 0.045(8) 0.044(8) 0.053(8) 0.003(6) 0.011(6) 0.000(6)
C44 0.029(7) 0.071(10) 0.044(8) 0.000(7) 0.002(5) -0.011(6)
C45 0.025(6) 0.036(7) 0.050(7) 0.008(5) 0.013(5) 0.003(5)
C46 0.036(7) 0.040(7) 0.050(8) 0.004(6) 0.008(6) 0.007(6)
C47 0.035(7) 0.034(7) 0.098(11) 0.006(7) 0.038(7) 0.020(6)
C48 0.018(5) 0.034(6) 0.027(6) -0.002(5) 0.002(4) 0.001(4)
C49 0.023(5) 0.022(6) 0.041(7) 0.002(5) 0.007(5) -0.006(4)
C50 0.031(6) 0.031(6) 0.025(6) 0.004(5) 0.003(4) 0.001(5)
C51 0.035(6) 0.038(7) 0.023(6) 0.002(5) -0.005(5) -0.002(5)
C52 0.041(7) 0.033(7) 0.036(7) -0.006(5) 0.017(5) 0.002(5)
C53 0.023(6) 0.029(6) 0.030(6) 0.000(5) 0.000(4) 0.002(4)
C54 0.032(6) 0.034(6) 0.029(6) -0.003(5) 0.002(5) 0.002(5)
C55 0.034(7) 0.045(8) 0.063(9) -0.001(7) 0.016(6) -0.003(6)
C56 0.042(7) 0.037(7) 0.051(8) 0.008(6) 0.011(6) 0.007(6)
C57 0.031(6) 0.030(6) 0.035(6) -0.001(5) 0.002(5) 0.006(5)
C58 0.040(7) 0.031(7) 0.045(7) -0.003(5) 0.005(5) 0.003(5)
C59 0.031(6) 0.035(7) 0.045(7) 0.006(5) 0.009(5) 0.007(5)
C62 0.067(13) 0.16(2) 0.16(2) 0.11(2) -0.034(13) -0.040(14)
C61 0.112(19) 0.14(2) 0.12(2) -0.030(17) -0.024(15) 0.071(18)
C63 0.091(13) 0.080(13) 0.071(12) 0.027(10) 0.015(10) 0.019(11)

loop_
_atom_type_symbol
_atom_type_description
_atom_type_scat_dispersion_real
_atom_type_scat_dispersion_imag
_atom_type_scat_source
C C 0.0033 0.0016 'International Tables Vol C Tables 4.2.6.8 and 6.1.1.4'
H H 0.0000 0.0000 'International Tables Vol C Tables 4.2.6.8 and 6.1.1.4'
N N 0.0061 0.0033 'International Tables Vol C Tables 4.2.6.8 and 6.1.1.4'
O O 0.0106 0.0060 'International Tables Vol C Tables 4.2.6.8 and 6.1.1.4'
Pd Pd -0.9988 1.0072 'International Tables Vol C Tables 4.2.6.8 and 6.1.1.4'

loop_
_geom_angle_atom_site_label_1
_geom_angle_atom_site_label_2
_geom_angle_atom_site_label_3
_geom_angle
_geom_angle_site_symmetry_1
O1 Pd1 O3 178.8(3) .
O1 Pd1 C1 88.9(4) .
O3 Pd1 C1 90.1(4) .
O1 Pd1 C31 92.3(4) .
O3 Pd1 C31 88.7(4) .
C1 Pd1 C31 178.2(4) .
O2 O1 Pd1 119.0(6) .
O4 O3 Pd1 116.9(6) .
N5 C1 N2 102.6(9) .
N5 C1 Pd1 131.5(8) .
N2 C1 Pd1 125.7(8) .
C1 N2 C3 111.7(8) .
C1 N2 C6 127.1(9) .
C3 N2 C6 121.1(9) .
C4 C3 N2 106.9(9) .
C4 C3 H3A 126.6 .
N2 C3 H3A 126.6 .
C3 C4 N5 106.6(9) .
C3 C4 H4A 126.7 .
N5 C4 H4A 126.7 .
C1 N5 C4 112.2(9) .
C1 N5 C18 126.6(9) .
C4 N5 C18 120.7(9) .
C7 C6 C11 123.6(10) .
C7 C6 N2 118.0(9) .
C11 C6 N2 118.0(9) .
C8 C7 C6 116.2(10) .
C8 C7 C12 119.8(10) .
C6 C7 C12 124.0(10) .
C9 C8 C7 122.5(10) .
C9 C8 H8A 118.7 .
C7 C8 H8A 118.7 .
C8 C9 C10 120.3(10) .
C8 C9 H9A 119.8 .
C10 C9 H9A 119.8 .
C9 C10 C11 121.2(11) .
C9 C10 H10A 119.4 .
C11 C10 H10A 119.4 .
C10 C11 C6 116.1(10) .
C10 C11 C15 121.1(10) .
C6 C11 C15 122.7(10) .
C7 C12 C13 111.4(10) .
C7 C12 C14 109.9(9) .
C13 C12 C14 109.8(9) .
C7 C12 H12A 108.6 .
C13 C12 H12A 108.6 .
C14 C12 H12A 108.6 .
C12 C13 H13A 109.5 .
C12 C13 H13B 109.5 .
H13A C13 H13B 109.5 .
C12 C13 H13C 109.5 .
H13A C13 H13C 109.5 .
H13B C13 H13C 109.5 .
C12 C14 H14A 109.5 .
C12 C14 H14B 109.5 .
H14A C14 H14B 109.5 .
C12 C14 H14C 109.5 .
H14A C14 H14C 109.5 .
H14B C14 H14C 109.5 .
C17 C15 C11 111.1(10) .
C17 C15 C16 109.3(10) .
C11 C15 C16 113.6(10) .
C17 C15 H15A 107.5 .
C11 C15 H15A 107.5 .
C16 C15 H15A 107.5 .
C15 C16 H16A 109.5 .
C15 C16 H16B 109.5 .
H16A C16 H16B 109.5 .
C15 C16 H16C 109.5 .
H16A C16 H16C 109.5 .
H16B C16 H16C 109.5 .
C15 C17 H17A 109.5 .
C15 C17 H17B 109.5 .
H17A C17 H17B 109.5 .
C15 C17 H17C 109.5 .
H17A C17 H17C 109.5 .
H17B C17 H17C 109.5 .
C23 C18 C19 122.8(10) .
C23 C18 N5 119.2(10) .
C19 C18 N5 117.9(10) .
C20 C19 C18 116.4(11) .
C20 C19 C24 122.5(11) .
C18 C19 C24 120.9(11) .
C21 C20 C19 122.2(12) .
C21 C20 H20A 118.9 .
C19 C20 H20A 118.9 .
C22 C21 C20 120.2(11) .
C22 C21 H21A 119.9 .
C20 C21 H21A 119.9 .
C21 C22 C23 120.3(11) .
C21 C22 H22A 119.9 .
C23 C22 H22A 119.9 .
C18 C23 C22 118.1(11) .
C18 C23 C27 122.2(10) .
C22 C23 C27 119.5(11) .
C19 C24 C26 111.1(10) .
C19 C24 C25 111.9(10) .
C26 C24 C25 110.6(9) .
C19 C24 H24A 107.7 .
C26 C24 H24A 107.7 .
C25 C24 H24A 107.7 .
C24 C25 H25A 109.5 .
C24 C25 H25B 109.5 .
H25A C25 H25B 109.5 .
C24 C25 H25C 109.5 .
H25A C25 H25C 109.5 .
H25B C25 H25C 109.5 .
C24 C26 H26A 109.5 .
C24 C26 H26B 109.5 .
H26A C26 H26B 109.5 .
C24 C26 H26C 109.5 .
H26A C26 H26C 109.5 .
H26B C26 H26C 109.5 .
C29 C27 C28 110.6(11) .
C29 C27 C23 109.0(10) .
C28 C27 C23 112.5(11) .
C29 C27 H27A 108.2 .
C28 C27 H27A 108.2 .
C23 C27 H27A 108.2 .
C27 C28 H28A 109.5 .
C27 C28 H28B 109.5 .
H28A C28 H28B 109.5 .
C27 C28 H28C 109.5 .
H28A C28 H28C 109.5 .
H28B C28 H28C 109.5 .
C27 C29 H29A 109.5 .
C27 C29 H29B 109.5 .
H29A C29 H29B 109.5 .
C27 C29 H29C 109.5 .
H29A C29 H29C 109.5 .
H29B C29 H29C 109.5 .
N32 C31 N35 102.8(9) .
N32 C31 Pd1 126.7(8) .
N35 C31 Pd1 130.0(7) .
C31 N32 C33 112.6(9) .
C31 N32 C36 123.1(9) .
C33 N32 C36 123.8(9) .
C34 C33 N32 106.2(10) .
C34 C33 H33A 126.9 .
N32 C33 H33A 126.9 .
C33 C34 N35 107.2(9) .
C33 C34 H34A 126.4 .
N35 C34 H34A 126.4 .
C31 N35 C34 111.1(9) .
C31 N35 C48 127.7(9) .
C34 N35 C48 120.8(9) .
C41 C36 C37 123.7(10) .
C41 C36 N32 118.2(10) .
C37 C36 N32 118.0(10) .
C38 C37 C36 116.6(11) .
C38 C37 C42 120.7(10) .
C36 C37 C42 122.5(10) .
C37 C38 C39 120.5(11) .
C37 C38 H38A 119.7 .
C39 C38 H38A 119.7 .
C40 C39 C38 121.0(11) .
C40 C39 H39A 119.5 .
C38 C39 H39A 119.5 .
C39 C40 C41 121.0(12) .
C39 C40 H40A 119.5 .
C41 C40 H40A 119.5 .
C36 C41 C40 117.1(11) .
C36 C41 C45 121.2(10) .
C40 C41 C45 121.6(11) .
C37 C42 C43 109.7(9) .
C37 C42 C44 110.9(11) .
C43 C42 C44 111.3(10) .
C37 C42 H42A 108.3 .
C43 C42 H42A 108.3 .
C44 C42 H42A 108.3 .
C42 C43 H43A 109.5 .
C42 C43 H43B 109.5 .
H43A C43 H43B 109.5 .
C42 C43 H43C 109.5 .
H43A C43 H43C 109.5 .
H43B C43 H43C 109.5 .
C42 C44 H44A 109.5 .
C42 C44 H44B 109.5 .
H44A C44 H44B 109.5 .
C42 C44 H44C 109.5 .
H44A C44 H44C 109.5 .
H44B C44 H44C 109.5 .
C41 C45 C47 114.2(11) .
C41 C45 C46 109.4(9) .
C47 C45 C46 110.2(9) .
C41 C45 H45A 107.6 .
C47 C45 H45A 107.6 .
C46 C45 H45A 107.6 .
C45 C46 H46A 109.5 .
C45 C46 H46B 109.5 .
H46A C46 H46B 109.5 .
C45 C46 H46C 109.5 .
H46A C46 H46C 109.5 .
H46B C46 H46C 109.5 .
C45 C47 H47A 109.5 .
C45 C47 H47B 109.5 .
H47A C47 H47B 109.5 .
C45 C47 H47C 109.5 .
H47A C47 H47C 109.5 .
H47B C47 H47C 109.5 .
C53 C48 C49 122.6(10) .
C53 C48 N35 118.8(9) .
C49 C48 N35 118.4(9) .
C50 C49 C48 116.0(10) .
C50 C49 C54 122.2(10) .
C48 C49 C54 121.6(10) .
C51 C50 C49 122.9(10) .
C51 C50 H50A 118.6 .
C49 C50 H50A 118.6 .
C50 C51 C52 120.4(10) .
C50 C51 H51A 119.8 .
C52 C51 H51A 119.8 .
C53 C52 C51 119.7(10) .
C53 C52 H52A 120.2 .
C51 C52 H52A 120.2 .
C52 C53 C48 118.5(10) .
C52 C53 C57 118.5(10) .
C48 C53 C57 123.0(10) .
C49 C54 C55 110.4(9) .
C49 C54 C56 113.1(9) .
C55 C54 C56 109.1(10) .
C49 C54 H54A 108.0 .
C55 C54 H54A 108.0 .
C56 C54 H54A 108.0 .
C54 C55 H55A 109.5 .
C54 C55 H55B 109.5 .
H55A C55 H55B 109.5 .
C54 C55 H55C 109.5 .
H55A C55 H55C 109.5 .
H55B C55 H55C 109.5 .
C54 C56 H56A 109.5 .
C54 C56 H56B 109.5 .
H56A C56 H56B 109.5 .
C54 C56 H56C 109.5 .
H56A C56 H56C 109.5 .
H56B C56 H56C 109.5 .
C53 C57 C58 111.3(9) .
C53 C57 C59 111.5(9) .
C58 C57 C59 109.4(9) .
C53 C57 H57A 108.2 .
C58 C57 H57A 108.2 .
C59 C57 H57A 108.2 .
C57 C58 H58A 109.5 .
C57 C58 H58B 109.5 .
H58A C58 H58B 109.5 .
C57 C58 H58C 109.5 .
H58A C58 H58C 109.5 .
H58B C58 H58C 109.5 .
C57 C59 H59A 109.5 .
C57 C59 H59B 109.5 .
H59A C59 H59B 109.5 .
C57 C59 H59C 109.5 .
H59A C59 H59C 109.5 .
H59B C59 H59C 109.5 .
C63 C62 C61 110.2(16) .
C63 C62 H62A 109.6 .
C61 C62 H62A 109.6 .
C63 C62 H62B 109.6 .
C61 C62 H62B 109.6 .
H62A C62 H62B 108.1 .
C61 C61 C62 103(3) 3_665
C61 C61 H61A 111.1 3_665
C62 C61 H61A 111.1 .
C61 C61 H61B 111.1 3_665
C62 C61 H61B 111.1 .
H61A C61 H61B 109.0 .
C62 C63 H63A 109.5 .
C62 C63 H63B 109.5 .
H63A C63 H63B 109.5 .
C62 C63 H63C 109.5 .
H63A C63 H63C 109.5 .
H63B C63 H63C 109.5 .

loop_
_geom_bond_atom_site_label_1
_geom_bond_atom_site_label_2
_geom_bond_distance
_geom_bond_site_symmetry_2
Pd1 O1 2.010(8) .
Pd1 O3 2.012(8) .
Pd1 C1 2.059(11) .
Pd1 C31 2.065(11) .
O1 O2 1.314(11) .
O3 O4 1.340(11) .
C1 N5 1.375(14) .
C1 N2 1.383(14) .
N2 C3 1.400(13) .
N2 C6 1.437(13) .
C3 C4 1.347(15) .
C3 H3A 0.9500 .
C4 N5 1.399(13) .
C4 H4A 0.9500 .
N5 C18 1.437(13) .
C6 C7 1.406(15) .
C6 C11 1.423(15) .
C7 C8 1.388(16) .
C7 C12 1.516(15) .
C8 C9 1.370(15) .
C8 H8A 0.9500 .
C9 C10 1.390(16) .
C9 H9A 0.9500 .
C10 C11 1.400(15) .
C10 H10A 0.9500 .
C11 C15 1.516(15) .
C12 C13 1.540(15) .
C12 C14 1.547(16) .
C12 H12A 1.0000 .
C13 H13A 0.9800 .
C13 H13B 0.9800 .
C13 H13C 0.9800 .
C14 H14A 0.9800 .
C14 H14B 0.9800 .
C14 H14C 0.9800 .
C15 C17 1.510(16) .
C15 C16 1.537(16) .
C15 H15A 1.0000 .
C16 H16A 0.9800 .
C16 H16B 0.9800 .
C16 H16C 0.9800 .
C17 H17A 0.9800 .
C17 H17B 0.9800 .
C17 H17C 0.9800 .
C18 C23 1.397(16) .
C18 C19 1.410(15) .
C19 C20 1.388(16) .
C19 C24 1.505(16) .
C20 C21 1.386(17) .
C20 H20A 0.9500 .
C21 C22 1.381(17) .
C21 H21A 0.9500 .
C22 C23 1.399(16) .
C22 H22A 0.9500 .
C23 C27 1.544(16) .
C24 C26 1.549(15) .
C24 C25 1.554(16) .
C24 H24A 1.0000 .
C25 H25A 0.9800 .
C25 H25B 0.9800 .
C25 H25C 0.9800 .
C26 H26A 0.9800 .
C26 H26B 0.9800 .
C26 H26C 0.9800 .
C27 C29 1.516(18) .
C27 C28 1.523(16) .
C27 H27A 1.0000 .
C28 H28A 0.9800 .
C28 H28B 0.9800 .
C28 H28C 0.9800 .
C29 H29A 0.9800 .
C29 H29B 0.9800 .
C29 H29C 0.9800 .
C31 N32 1.354(13) .
C31 N35 1.371(14) .
N32 C33 1.387(13) .
N32 C36 1.444(14) .
C33 C34 1.330(15) .
C33 H33A 0.9500 .
C34 N35 1.394(13) .
C34 H34A 0.9500 .
N35 C48 1.445(13) .
C36 C41 1.402(16) .
C36 C37 1.418(15) .
C37 C38 1.399(15) .
C37 C42 1.508(17) .
C38 C39 1.427(17) .
C38 H38A 0.9500 .
C39 C40 1.360(18) .
C39 H39A 0.9500 .
C40 C41 1.420(15) .
C40 H40A 0.9500 .
C41 C45 1.513(17) .
C42 C43 1.537(17) .
C42 C44 1.553(15) .
C42 H42A 1.0000 .
C43 H43A 0.9800 .
C43 H43B 0.9800 .
C43 H43C 0.9800 .
C44 H44A 0.9800 .
C44 H44B 0.9800 .
C44 H44C 0.9800 .
C45 C47 1.529(16) .
C45 C46 1.557(16) .
C45 H45A 1.0000 .
C46 H46A 0.9800 .
C46 H46B 0.9800 .
C46 H46C 0.9800 .
C47 H47A 0.9800 .
C47 H47B 0.9800 .
C47 H47C 0.9800 .
C48 C53 1.407(15) .
C48 C49 1.421(15) .
C49 C50 1.397(15) .
C49 C54 1.521(15) .
C50 C51 1.366(15) .
C50 H50A 0.9500 .
C51 C52 1.410(16) .
C51 H51A 0.9500 .
C52 C53 1.397(15) .
C52 H52A 0.9500 .
C53 C57 1.524(15) .
C54 C55 1.541(16) .
C54 C56 1.539(16) .
C54 H54A 1.0000 .
C55 H55A 0.9800 .
C55 H55B 0.9800 .
C55 H55C 0.9800 .
C56 H56A 0.9800 .
C56 H56B 0.9800 .
C56 H56C 0.9800 .
C57 C58 1.535(16) .
C57 C59 1.548(15) .
C57 H57A 1.0000 .
C58 H58A 0.9800 .
C58 H58B 0.9800 .
C58 H58C 0.9800 .
C59 H59A 0.9800 .
C59 H59B 0.9800 .
C59 H59C 0.9800 .
C62 C63 1.51(3) .
C62 C61 1.62(3) .
C62 H62A 0.9900 .
C62 H62B 0.9900 .
C61 C61 1.41(4) 3_665
C61 H61A 0.9900 .
C61 H61B 0.9900 .
C63 H63A 0.9800 .
C63 H63B 0.9800 .
C63 H63C 0.9800 .

loop_
_geom_torsion_atom_site_label_1
_geom_torsion_atom_site_label_2
_geom_torsion_atom_site_label_3
_geom_torsion_atom_site_label_4
_geom_torsion
_geom_torsion_site_symmetry_4
C1 Pd1 O1 O2 -162.6(8) .
C31 Pd1 O1 O2 18.7(8) .
C1 Pd1 O3 O4 34.8(7) .
C31 Pd1 O3 O4 -146.5(7) .
O1 Pd1 C1 N5 76.5(10) .
O3 Pd1 C1 N5 -102.7(10) .
O1 Pd1 C1 N2 -109.0(9) .
O3 Pd1 C1 N2 71.7(9) .
N5 C1 N2 C3 -0.2(11) .
Pd1 C1 N2 C3 -175.9(7) .
N5 C1 N2 C6 -177.2(9) .
Pd1 C1 N2 C6 7.0(15) .
C1 N2 C3 C4 0.0(12) .
C6 N2 C3 C4 177.3(9) .
N2 C3 C4 N5 0.1(11) .
N2 C1 N5 C4 0.3(11) .
Pd1 C1 N5 C4 175.6(8) .
N2 C1 N5 C18 172.2(9) .
Pd1 C1 N5 C18 -12.5(16) .
C3 C4 N5 C1 -0.3(12) .
C3 C4 N5 C18 -172.7(9) .
C1 N2 C6 C7 -113.3(12) .
C3 N2 C6 C7 69.8(13) .
C1 N2 C6 C11 73.3(13) .
C3 N2 C6 C11 -103.5(12) .
C11 C6 C7 C8 0.4(16) .
N2 C6 C7 C8 -172.5(9) .
C11 C6 C7 C12 179.8(10) .
N2 C6 C7 C12 6.8(15) .
C6 C7 C8 C9 -2.8(17) .
C12 C7 C8 C9 177.8(10) .
C7 C8 C9 C10 2.3(18) .
C8 C9 C10 C11 0.7(18) .
C9 C10 C11 C6 -2.8(16) .
C9 C10 C11 C15 174.9(11) .
C7 C6 C11 C10 2.3(16) .
N2 C6 C11 C10 175.2(10) .
C7 C6 C11 C15 -175.4(10) .
N2 C6 C11 C15 -2.4(15) .
C8 C7 C12 C13 -60.1(13) .
C6 C7 C12 C13 120.5(11) .
C8 C7 C12 C14 61.7(13) .
C6 C7 C12 C14 -117.6(12) .
C10 C11 C15 C17 -100.7(13) .
C6 C11 C15 C17 76.8(14) .
C10 C11 C15 C16 23.1(15) .
C6 C11 C15 C16 -159.4(10) .
C1 N5 C18 C23 102.0(13) .
C4 N5 C18 C23 -86.7(12) .
C1 N5 C18 C19 -82.3(13) .
C4 N5 C18 C19 89.0(12) .
C23 C18 C19 C20 -1.8(16) .
N5 C18 C19 C20 -177.3(9) .
C23 C18 C19 C24 172.5(10) .
N5 C18 C19 C24 -3.0(15) .
C18 C19 C20 C21 0.0(17) .
C24 C19 C20 C21 -174.2(11) .
C19 C20 C21 C22 0.3(18) .
C20 C21 C22 C23 1.1(18) .
C19 C18 C23 C22 3.1(16) .
N5 C18 C23 C22 178.6(10) .
C19 C18 C23 C27 -172.4(10) .
N5 C18 C23 C27 3.1(16) .
C21 C22 C23 C18 -2.7(17) .
C21 C22 C23 C27 172.9(11) .
C20 C19 C24 C26 82.1(13) .
C18 C19 C24 C26 -91.8(12) .
C20 C19 C24 C25 -42.1(15) .
C18 C19 C24 C25 144.0(10) .
C18 C23 C27 C29 109.5(13) .
C22 C23 C27 C29 -65.9(14) .
C18 C23 C27 C28 -127.4(12) .
C22 C23 C27 C28 57.1(15) .
O1 Pd1 C31 N32 -101.8(9) .
O3 Pd1 C31 N32 77.5(9) .
O1 Pd1 C31 N35 68.7(9) .
O3 Pd1 C31 N35 -112.0(9) .
N35 C31 N32 C33 -0.1(11) .
Pd1 C31 N32 C33 172.5(8) .
N35 C31 N32 C36 172.4(9) .
Pd1 C31 N32 C36 -15.0(14) .
C31 N32 C33 C34 0.0(12) .
C36 N32 C33 C34 -172.4(10) .
N32 C33 C34 N35 0.1(12) .
N32 C31 N35 C34 0.2(11) .
Pd1 C31 N35 C34 -172.1(8) .
N32 C31 N35 C48 -172.1(9) .
Pd1 C31 N35 C48 15.6(15) .
C33 C34 N35 C31 -0.2(12) .
C33 C34 N35 C48 172.7(9) .
C31 N32 C36 C41 -86.4(12) .
C33 N32 C36 C41 85.3(13) .
C31 N32 C36 C37 96.1(12) .
C33 N32 C36 C37 -92.2(12) .
C41 C36 C37 C38 2.2(16) .
N32 C36 C37 C38 179.6(9) .
C41 C36 C37 C42 -173.7(10) .
N32 C36 C37 C42 3.7(15) .
C36 C37 C38 C39 -1.9(16) .
C42 C37 C38 C39 174.1(10) .
C37 C38 C39 C40 1.0(17) .
C38 C39 C40 C41 -0.3(18) .
C37 C36 C41 C40 -1.5(16) .
N32 C36 C41 C40 -178.9(9) .
C37 C36 C41 C45 175.3(10) .
N32 C36 C41 C45 -2.1(15) .
C39 C40 C41 C36 0.5(16) .
C39 C40 C41 C45 -176.3(11) .
C38 C37 C42 C43 -66.9(13) .
C36 C37 C42 C43 108.9(12) .
C38 C37 C42 C44 56.5(14) .
C36 C37 C42 C44 -127.8(11) .
C36 C41 C45 C47 141.7(11) .
C40 C41 C45 C47 -41.6(15) .
C36 C41 C45 C46 -94.3(12) .
C40 C41 C45 C46 82.4(13) .
C31 N35 C48 C53 -116.2(12) .
C34 N35 C48 C53 72.2(12) .
C31 N35 C48 C49 69.2(13) .
C34 N35 C48 C49 -102.4(12) .
C53 C48 C49 C50 0.3(15) .
N35 C48 C49 C50 174.8(9) .
C53 C48 C49 C54 -175.3(10) .
N35 C48 C49 C54 -0.9(15) .
C48 C49 C50 C51 -0.6(16) .
C54 C49 C50 C51 175.0(10) .
C49 C50 C51 C52 -0.4(17) .
C50 C51 C52 C53 1.6(17) .
C51 C52 C53 C48 -1.9(16) .
C51 C52 C53 C57 -179.5(10) .
C49 C48 C53 C52 0.9(16) .
N35 C48 C53 C52 -173.5(10) .
C49 C48 C53 C57 178.5(10) .
N35 C48 C53 C57 4.1(15) .
C50 C49 C54 C55 -93.6(13) .
C48 C49 C54 C55 81.8(13) .
C50 C49 C54 C56 28.9(15) .
C48 C49 C54 C56 -155.7(10) .
C52 C53 C57 C58 64.3(14) .
C48 C53 C57 C58 -113.3(12) .
C52 C53 C57 C59 -58.2(13) .
C48 C53 C57 C59 124.2(11) .
C63 C62 C61 C61 -165(3) 3_665
